data_2102326
loop_
_publ_author_name
'Marsh, Richard E.'

_publ_section_title
;
 Space group <i>Cc</i>: an update
;
_journal_issue 2
_journal_name_full 'Acta Crystallographica Section B'
_journal_page_first 252
_journal_page_last 253
_journal_paper_doi 10.1107/S0108768104003878
_journal_volume 60
_journal_year 2004
_chemical_formula_moiety 'C14 H20 N4 Pd, Cl2, H2 O'
_chemical_formula_sum 'C14 H22 Cl2 N4 O Pd'
_space_group_crystal_system monoclinic
_space_group_IT_number 15
_space_group_name_Hall '-C 2yc'
_space_group_name_H-M_alt 'C 1 2/c 1'
_audit_creation_method CRYM
_cell_angle_alpha 90
_cell_angle_beta 121.18
_cell_angle_gamma 90
_cell_formula_units_Z 4
_cell_length_a 25.4980
_cell_length_b 5.4380
_cell_length_c 15.1360
_cell_volume 1795.557
_cod_data_source_file bk0142.cif
_cod_data_source_block ECEVAJ
_cod_depositor_comments
;
 Updating space group information and adding the symmetry operation list.

 Antanas Vaitkus,
 2018-06-14

 Adding the _cell_formula_units_Z data item.

 Antanas Vaitkus,
 2017-08-05

  Added moiety chemical formula from Marsh (2004) paper.
  The summary chemical formula is calculated from moiety formula using
  AdHocParser
  (svn://www.crystallography.net/cod-tools/trunk/Formulae/AdHocParser.yp,
  revision 1441.)

  Andrius Merkys
  2013-11-11
;
_cod_original_sg_symbol_H-M C2/c
_cod_database_code 2102326

loop_
_space_group_symop_id
_space_group_symop_operation_xyz
1 x,y,z
2 -x,y,-z+1/2
3 -x,-y,-z
4 x,-y,z+1/2
5 x+1/2,y+1/2,z
6 -x+1/2,y+1/2,-z+1/2
7 -x+1/2,-y+1/2,-z
8 x+1/2,-y+1/2,z+1/2

loop_
_atom_site_label
_atom_site_type_symbol
_atom_site_fract_x
_atom_site_fract_y
_atom_site_fract_z
Pd1 Pd 0.50000 0.50000 0.00000
O1 O 0.50000 0.39966 0.25000
Cl1 Cl 0.39711 0.93621 -0.25921
N1 N 0.44600 0.65056 0.05060
N2 N 0.41763 0.43944 -0.13108
C1 C 0.38493 0.55134 -0.01218
C2 C 0.34156 0.56764 0.01768
C3 C 0.28322 0.47198 -0.04777
C4 C 0.26948 0.35654 -0.13913
C5 C 0.31183 0.34161 -0.17000
C6 C 0.36973 0.44125 -0.10583
C7 C 0.44498 0.92703 0.04682
H1 H 0.35188 0.64405 0.08178
H2 H 0.25278 0.48640 -0.02904
H3 H 0.22945 0.28697 -0.18172
H4 H 0.30163 0.26382 -0.23390
H5 H 0.48725 0.97706 0.08547
H6 H 0.43082 0.99209 0.08433
H7 H 0.43030 0.96446 -0.03115
H12 H 0.46176 0.58873 0.11782
H13 H 0.41841 0.26105 -0.15917
H14 H 0.40729 0.58353 -0.18523
H21 H 0.47027 0.30483 0.24785
